data_1552983
loop_
_publ_author_name
'Zheng, Bo'
'Klautzsch, Fabian'
'Xue, Min'
'Huang, Feihe'
'Schalley, Christoph A.'

_publ_section_title
;
 Self-sorting of crown ether/secondary ammonium ion hetero-[c2]daisy chain
 pseudorotaxanes
;
_journal_issue 5
_journal_name_full 'Org. Chem. Front.'
_journal_page_first 532
_journal_paper_doi 10.1039/C4QO00064A
_journal_volume 1
_journal_year 2014
_chemical_formula_moiety 'C18 H28 O8, C12 H17 N O2, F6 P, C6 H3 '
_chemical_formula_sum 'C36 H48 F6 N O10 P'
_chemical_formula_weight 799.72
_space_group_IT_number 2
_space_group_name_Hall '-P 1'
_space_group_name_H-M_alt 'P -1'
_symmetry_cell_setting triclinic
_symmetry_space_group_name_Hall '-P 1'
_symmetry_space_group_name_H-M 'P -1'
_atom_sites_solution_hydrogens geom
_atom_sites_solution_primary direct
_atom_sites_solution_secondary difmap
_audit_creation_method SHELXL-97
_cell_angle_alpha 103.393(5)
_cell_angle_beta 110.555(5)
_cell_angle_gamma 92.801(4)
_cell_formula_units_Z 2
_cell_length_a 11.9860(5)
_cell_length_b 12.2786(7)
_cell_length_c 16.2211(9)
_cell_measurement_reflns_used 2225
_cell_measurement_temperature 140(2)
_cell_measurement_theta_max 29.1122
_cell_measurement_theta_min 3.3493
_cell_volume 2152.2(2)
_computing_cell_refinement 'CrysAlis PRO (Agilent Technologies, 2011)'
_computing_data_collection 'CrysAlis PRO'
_computing_data_reduction 'CrysAlis PRO'
_computing_molecular_graphics 'OLEX2 (Dolomanov et al., 2009)'
_computing_publication_material OLEX2
_computing_structure_refinement 'SHELXL-97 (Sheldrick, 2008)'
_computing_structure_solution 'SHELXS-97 (Sheldrick, 2008)'
_diffrn_ambient_temperature 140(2)
_diffrn_detector_area_resol_mean 10.3592
_diffrn_measured_fraction_theta_full 0.997
_diffrn_measured_fraction_theta_max 0.997
_diffrn_measurement_device_type 'Xcalibur, Atlas, Gemini ultra'
_diffrn_measurement_method '\w scans'
_diffrn_radiation_monochromator graphite
_diffrn_radiation_source 'fine-focus sealed tube'
_diffrn_radiation_type MoK\a
_diffrn_radiation_wavelength 0.71073
_diffrn_reflns_av_R_equivalents 0.0283
_diffrn_reflns_av_sigmaI/netI 0.0597
_diffrn_reflns_limit_h_max 12
_diffrn_reflns_limit_h_min -14
_diffrn_reflns_limit_k_max 14
_diffrn_reflns_limit_k_min -14
_diffrn_reflns_limit_l_max 19
_diffrn_reflns_limit_l_min -12
_diffrn_reflns_number 13646
_diffrn_reflns_theta_full 25.35
_diffrn_reflns_theta_max 25.35
_diffrn_reflns_theta_min 3.36
_exptl_absorpt_coefficient_mu 0.140
_exptl_absorpt_correction_T_max 0.9685
_exptl_absorpt_correction_T_min 0.9565
_exptl_absorpt_correction_type multi-scan
_exptl_absorpt_process_details
;
CrysAlis PRO (Agilent Technologies, 2011) 
;
_exptl_crystal_colour colorless
_exptl_crystal_density_diffrn 1.234
_exptl_crystal_density_method 'not measured'
_exptl_crystal_description block
_exptl_crystal_F_000 840
_exptl_crystal_size_max 0.32
_exptl_crystal_size_mid 0.28
_exptl_crystal_size_min 0.23
_platon_squeeze_details
;
;
_refine_diff_density_max 0.386
_refine_diff_density_min -0.252
_refine_diff_density_rms 0.067
_refine_ls_extinction_method none
_refine_ls_goodness_of_fit_ref 1.086
_refine_ls_hydrogen_treatment constr
_refine_ls_matrix_type full
_refine_ls_number_parameters 609
_refine_ls_number_reflns 7859
_refine_ls_number_restraints 1729
_refine_ls_restrained_S_all 1.090
_refine_ls_R_factor_all 0.1665
_refine_ls_R_factor_gt 0.0970
_refine_ls_shift/su_max 0.000
_refine_ls_shift/su_mean 0.000
_refine_ls_structure_factor_coef Fsqd
_refine_ls_weighting_details 'calc w=1/[\s^2^(Fo^2^)+(0.1759P)^2^+0.2235P] where P=(Fo^2^+2Fc^2^)/3'
_refine_ls_weighting_scheme calc
_refine_ls_wR_factor_gt 0.2891
_refine_ls_wR_factor_ref 0.3278
_reflns_number_gt 3825
_reflns_number_total 7859
_reflns_threshold_expression >2sigma(I)
_cod_data_source_file c4qo00064a2.cif
_cod_data_source_block 120301_zb_182
_cod_depositor_comments
;
The following automatic conversions were performed:

data item '_symmetry_cell_setting' value 'Triclinic' was changed to
'triclinic' in accordance with the
/home/saulius/struct/COD-crude-data/automatic-downloads/DataCite-retrospective/RSC/depositions/lib/dictionaries/cif_core.dic
dictionary named 'cif_core.dic' version 2.4.2 last updated on
2011-04-26.

Automatic conversion script
Id: cif_fix_values 6909 2019-04-08 15:41:33Z antanas 
;
_cod_original_cell_volume 2152.18(19)
_cod_database_code 1552983

loop_
_symmetry_equiv_pos_as_xyz
'x, y, z'
'-x, -y, -z'

loop_
_atom_site_label
_atom_site_type_symbol
_atom_site_fract_x
_atom_site_fract_y
_atom_site_fract_z
_atom_site_U_iso_or_equiv
_atom_site_adp_type
_atom_site_occupancy
_atom_site_symmetry_multiplicity
_atom_site_calc_flag
_atom_site_refinement_flags
_atom_site_disorder_assembly
_atom_site_disorder_group
P1 P 0.10442(12) 0.55935(13) 0.30064(12) 0.0821(5) Uani 1 1 d . . .
F1 F -0.0300(3) 0.5496(4) 0.2317(3) 0.1200(13) Uani 1 1 d . . .
F2 F 0.0560(3) 0.5801(3) 0.3812(3) 0.1122(12) Uani 1 1 d . . .
F3 F 0.0855(3) 0.4274(3) 0.2921(3) 0.1279(14) Uani 1 1 d . . .
F4 F 0.1517(3) 0.5356(3) 0.2186(3) 0.1130(12) Uani 1 1 d . . .
F5 F 0.1224(3) 0.6901(3) 0.3073(3) 0.1184(13) Uani 1 1 d . . .
F6 F 0.2376(3) 0.5678(3) 0.3688(3) 0.1158(13) Uani 1 1 d . . .
O2 O 0.8875(6) -0.0360(5) 0.3096(5) 0.0708(19) Uani 0.651(5) 1 d PDU A 1
O3 O 0.8509(7) 0.1956(6) 0.3202(6) 0.088(2) Uani 0.651(5) 1 d PDU A 1
O4 O 0.6860(8) 0.3494(9) 0.2842(5) 0.063(2) Uani 0.651(5) 1 d PDU A 1
O5 O 0.4566(16) 0.320(2) 0.2731(16) 0.052(3) Uani 0.488(5) 1 d PDU A 1
O6 O 0.3470(8) 0.1313(8) 0.2876(9) 0.081(3) Uani 0.488(5) 1 d PDU A 1
O7 O 0.324(3) -0.0942(18) 0.248(3) 0.094(6) Uani 0.488(5) 1 d PDU A 1
O8 O 0.5092(2) -0.2363(2) 0.3041(2) 0.0626(9) Uani 1 1 d D . .
O9 O 0.6825(5) 0.6348(5) 0.0934(4) 0.070(2) Uani 0.544(6) 1 d PDU A 1
O9A O 0.3741(7) 0.6022(5) 0.0482(5) 0.069(2) Uani 0.456(6) 1 d PDU A 2
O10A O 0.5613(9) 0.6818(8) 0.0700(7) 0.059(3) Uani 0.456(6) 1 d PDU A 2
O1 O 0.7354(2) -0.2103(2) 0.3288(2) 0.0640(9) Uani 1 1 d D . .
C2 C 0.5438(5) -0.3592(4) 0.4088(4) 0.0718(12) Uani 1 1 d U . .
H2 H 0.4614 -0.3693 0.4014 0.086 Uiso 1 1 calc R A .
C3 C 0.6245(5) -0.4133(4) 0.4638(4) 0.0818(14) Uani 1 1 d U A .
H3 H 0.5967 -0.4630 0.4917 0.098 Uiso 1 1 calc R . .
C4 C 0.7441(5) -0.3960(5) 0.4783(4) 0.0883(16) Uani 1 1 d U . .
H4 H 0.7998 -0.4304 0.5187 0.106 Uiso 1 1 calc R A .
C5 C 0.7832(5) -0.3296(4) 0.4352(4) 0.0811(14) Uani 1 1 d U A .
H5 H 0.8663 -0.3192 0.4447 0.097 Uiso 1 1 calc R . .
C6 C 0.7034(4) -0.2761(4) 0.3770(3) 0.0662(11) Uani 1 1 d DU A .
C7 C 0.8576(7) -0.2131(9) 0.3358(6) 0.0689(14) Uani 0.651(5) 1 d PDU A 1
H7A H 0.8729 -0.2922 0.3193 0.083 Uiso 0.651(5) 1 calc PR A 1
H7B H 0.9136 -0.1757 0.3989 0.083 Uiso 0.651(5) 1 calc PR A 1
C8 C 0.8738(9) -0.1533(7) 0.2729(6) 0.0718(14) Uani 0.651(5) 1 d PDU A 1
H8A H 0.9460 -0.1734 0.2598 0.086 Uiso 0.651(5) 1 calc PR A 1
H8B H 0.8032 -0.1765 0.2147 0.086 Uiso 0.651(5) 1 calc PR A 1
C9 C 0.9088(7) 0.0252(6) 0.2519(6) 0.0706(14) Uani 0.651(5) 1 d PDU A 1
H9A H 0.8357 0.0126 0.1959 0.085 Uiso 0.651(5) 1 calc PR A 1
H9B H 0.9751 -0.0025 0.2337 0.085 Uiso 0.651(5) 1 calc PR A 1
C10 C 0.9402(7) 0.1452(6) 0.2971(7) 0.0765(15) Uani 0.651(5) 1 d PDU A 1
H10A H 1.0127 0.1566 0.3533 0.092 Uiso 0.651(5) 1 calc PR A 1
H10B H 0.9614 0.1842 0.2565 0.092 Uiso 0.651(5) 1 calc PR A 1
C11 C 0.8783(8) 0.3176(6) 0.3607(6) 0.0761(16) Uani 0.651(5) 1 d PDU A 1
H11A H 0.8656 0.3353 0.4192 0.091 Uiso 0.651(5) 1 calc PR A 1
H11B H 0.9642 0.3422 0.3743 0.091 Uiso 0.651(5) 1 calc PR A 1
C12 C 0.8082(6) 0.3779(6) 0.3045(6) 0.0713(14) Uani 0.651(5) 1 d PDU A 1
H12A H 0.8233 0.3628 0.2470 0.086 Uiso 0.651(5) 1 calc PR A 1
H12B H 0.8320 0.4598 0.3349 0.086 Uiso 0.651(5) 1 calc PR A 1
C13 C 0.6005(4) 0.4102(4) 0.2323(4) 0.0598(15) Uani 0.554(5) 1 d PGDU A 1
C14 C 0.6337(4) 0.4853(4) 0.1899(4) 0.0592(15) Uani 0.554(5) 1 d PGU A 1
H14 H 0.7152 0.4990 0.1957 0.071 Uiso 0.554(5) 1 calc PR A 1
C15 C 0.5477(5) 0.5406(4) 0.1391(4) 0.0573(16) Uani 0.554(5) 1 d PGDU A 1
C16 C 0.4285(4) 0.5207(4) 0.1306(4) 0.0614(16) Uani 0.554(5) 1 d PGU A 1
H16 H 0.3698 0.5584 0.0959 0.074 Uiso 0.554(5) 1 calc PR A 1
C17 C 0.3953(4) 0.4455(4) 0.1730(4) 0.0617(15) Uani 0.554(5) 1 d PGU A 1
H17 H 0.3139 0.4319 0.1672 0.074 Uiso 0.554(5) 1 calc PR A 1
C18 C 0.4813(5) 0.3903(4) 0.2238(4) 0.0597(16) Uani 0.554(5) 1 d PGDU A 1
C13A C 0.5344(6) 0.4025(6) 0.2236(5) 0.0611(17) Uani 0.446(5) 1 d PGDU A 2
C14A C 0.4775(4) 0.4682(5) 0.1665(5) 0.0552(16) Uani 0.446(5) 1 d PGU A 2
H14A H 0.3925 0.4655 0.1460 0.066 Uiso 0.446(5) 1 calc PR A 2
C15A C 0.5448(5) 0.5378(5) 0.1393(5) 0.0582(18) Uani 0.446(5) 1 d PGDU A 2
C16A C 0.6691(5) 0.5418(5) 0.1693(5) 0.0632(17) Uani 0.446(5) 1 d PGU A 2
H16A H 0.7151 0.5893 0.1508 0.076 Uiso 0.446(5) 1 calc PR A 2
C17A C 0.7261(4) 0.4761(6) 0.2265(5) 0.0662(17) Uani 0.446(5) 1 d PGU A 2
H17A H 0.8110 0.4787 0.2470 0.079 Uiso 0.446(5) 1 calc PR A 2
C18A C 0.6588(6) 0.4064(6) 0.2536(5) 0.0643(17) Uani 0.446(5) 1 d PGDU A 2
C20 C 0.3414(10) 0.2431(8) 0.3354(8) 0.070(2) Uani 0.488(5) 1 d PDU A 1
H20A H 0.2644 0.2442 0.3452 0.084 Uiso 0.488(5) 1 calc PR A 1
H20B H 0.4078 0.2648 0.3960 0.084 Uiso 0.488(5) 1 calc PR A 1
C21 C 0.2688(9) 0.0792(8) 0.3025(9) 0.0725(14) Uani 0.488(5) 1 d PDU A 1
H21A H 0.1938 0.1131 0.2827 0.087 Uiso 0.488(5) 1 calc PR A 1
H21B H 0.2948 0.0892 0.3692 0.087 Uiso 0.488(5) 1 calc PR A 1
C22 C 0.2429(10) -0.0395(8) 0.2577(9) 0.0733(16) Uani 0.488(5) 1 d PDU A 1
H22A H 0.2053 -0.0765 0.2916 0.088 Uiso 0.488(5) 1 calc PR A 1
H22B H 0.1807 -0.0490 0.1962 0.088 Uiso 0.488(5) 1 calc PR A 1
C23 C 0.3144(14) -0.2134(15) 0.2163(11) 0.071(2) Uani 0.488(5) 1 d PDU A 1
H23A H 0.3412 -0.2318 0.1641 0.085 Uiso 0.488(5) 1 calc PR A 1
H23B H 0.2289 -0.2467 0.1939 0.085 Uiso 0.488(5) 1 calc PR A 1
C24 C 0.3840(12) -0.264(2) 0.2850(16) 0.0651(15) Uani 0.488(5) 1 d PDU A 1
H24A H 0.3610 -0.3470 0.2638 0.078 Uiso 0.488(5) 1 calc PR A 1
H24B H 0.3675 -0.2360 0.3413 0.078 Uiso 0.488(5) 1 calc PR A 1
C25 C 0.5848(8) 0.6203(7) 0.0963(6) 0.0613(16) Uani 0.544(6) 1 d PDU A 1
C25A C 0.4810(9) 0.6085(8) 0.0801(7) 0.0597(17) Uani 0.456(6) 1 d PDU A 2
C27 C 0.6041(5) 0.7992(4) -0.0054(3) 0.0662(12) Uani 1 1 d U A .
H27 H 0.6827 0.7829 0.0241 0.079 Uiso 1 1 calc R . .
C28 C 0.5863(4) 0.8702(4) -0.0617(3) 0.0638(11) Uani 1 1 d U . .
H28 H 0.6537 0.9049 -0.0688 0.077 Uiso 1 1 calc R . .
C29 C 0.4705(4) 0.8925(3) -0.1090(3) 0.0539(10) Uani 1 1 d U . .
C30 C 0.3762(4) 0.8458(3) -0.0916(3) 0.0625(11) Uani 1 1 d U . .
H30 H 0.2974 0.8624 -0.1199 0.075 Uiso 1 1 calc R . .
C31 C 0.3941(5) 0.7755(4) -0.0340(3) 0.0687(12) Uani 1 1 d U A .
H31 H 0.3281 0.7436 -0.0236 0.082 Uiso 1 1 calc R . .
C32 C 0.4486(4) 0.9635(3) -0.1742(3) 0.0570(11) Uani 1 1 d U . .
H32A H 0.3779 1.0021 -0.1746 0.068 Uiso 1 1 calc R . .
H32B H 0.5193 1.0222 -0.1540 0.068 Uiso 1 1 calc R . .
C33 C 0.3844(4) 0.9553(4) -0.3373(3) 0.0600(11) Uani 1 1 d U . .
H33A H 0.4412 1.0256 -0.3197 0.072 Uiso 1 1 calc R . .
H33B H 0.3052 0.9774 -0.3398 0.072 Uiso 1 1 calc R . .
C34 C 0.3722(6) 0.8877(5) -0.4309(4) 0.0915(16) Uani 1 1 d U . .
H34A H 0.3158 0.8171 -0.4489 0.110 Uiso 1 1 calc R . .
H34B H 0.4515 0.8666 -0.4291 0.110 Uiso 1 1 calc R . .
C35 C 0.3251(7) 0.9559(6) -0.5032(4) 0.1058(19) Uani 1 1 d U . .
H35A H 0.3695 1.0337 -0.4786 0.127 Uiso 1 1 calc R . .
H35B H 0.3399 0.9196 -0.5589 0.127 Uiso 1 1 calc R . .
C36 C 0.1963(7) 0.9602(7) -0.5265(5) 0.138(3) Uani 1 1 d U . .
H36A H 0.1679 1.0020 -0.5728 0.208 Uiso 1 1 calc R . .
H36B H 0.1821 0.9984 -0.4717 0.208 Uiso 1 1 calc R . .
H36C H 0.1525 0.8831 -0.5506 0.208 Uiso 1 1 calc R . .
N1 N 0.4270(3) 0.8947(3) -0.2674(2) 0.0595(10) Uani 1 1 d . . .
H1A H 0.4974 0.8690 -0.2684 0.071 Uiso 1 1 calc R . .
H1B H 0.3710 0.8326 -0.2814 0.071 Uiso 1 1 calc R . .
C26 C 0.5081(5) 0.7522(3) 0.0079(3) 0.0619(11) Uani 1 1 d U . .
O10 O 0.4955(7) 0.6804(7) 0.0620(5) 0.057(2) Uani 0.544(6) 1 d PDU A 1
C1 C 0.5818(4) -0.2903(3) 0.3644(3) 0.0610(11) Uani 1 1 d DU A .
C19 C 0.3501(9) 0.3207(9) 0.2876(8) 0.0668(15) Uani 0.488(5) 1 d PDU A 1
H19A H 0.2814 0.3016 0.2282 0.080 Uiso 0.488(5) 1 calc PR A 1
H19B H 0.3466 0.3972 0.3225 0.080 Uiso 0.488(5) 1 calc PR A 1
O5A O 0.4723(15) 0.332(2) 0.2532(15) 0.052(3) Uani 0.512(5) 1 d PDU A 2
C19A C 0.3480(8) 0.3350(7) 0.2362(8) 0.0668(15) Uani 0.512(5) 1 d PDU A 2
H19C H 0.3348 0.4138 0.2573 0.080 Uiso 0.512(5) 1 calc PR A 2
H19D H 0.3009 0.3076 0.1697 0.080 Uiso 0.512(5) 1 calc PR A 2
C20A C 0.3084(10) 0.2667(8) 0.2821(8) 0.070(2) Uani 0.512(5) 1 d PDU A 2
H20C H 0.3600 0.2928 0.3478 0.085 Uiso 0.512(5) 1 calc PR A 2
H20D H 0.2255 0.2797 0.2765 0.085 Uiso 0.512(5) 1 calc PR A 2
O6A O 0.3081(7) 0.1495(8) 0.2529(9) 0.081(3) Uani 0.512(5) 1 d PDU A 2
C21A C 0.2280(8) 0.0625(7) 0.2340(9) 0.0725(14) Uani 0.512(5) 1 d PDU A 2
H21C H 0.1546 0.0774 0.1881 0.087 Uiso 0.512(5) 1 calc PR A 2
H21D H 0.2106 0.0707 0.2903 0.087 Uiso 0.512(5) 1 calc PR A 2
C22A C 0.2302(9) -0.0538(9) 0.2034(9) 0.0733(16) Uani 0.512(5) 1 d PDU A 2
H22C H 0.1792 -0.0952 0.2261 0.088 Uiso 0.512(5) 1 calc PR A 2
H22D H 0.1934 -0.0766 0.1359 0.088 Uiso 0.512(5) 1 calc PR A 2
O7A O 0.342(3) -0.0868(17) 0.230(3) 0.094(6) Uani 0.512(5) 1 d PDU A 2
C23A C 0.3291(13) -0.2072(14) 0.1985(10) 0.071(2) Uani 0.512(5) 1 d PDU A 2
H23C H 0.3674 -0.2270 0.1530 0.085 Uiso 0.512(5) 1 calc PR A 2
H23D H 0.2425 -0.2377 0.1674 0.085 Uiso 0.512(5) 1 calc PR A 2
C24A C 0.3828(11) -0.261(2) 0.2717(15) 0.0651(15) Uani 0.512(5) 1 d PDU A 2
H24C H 0.3545 -0.2328 0.3221 0.078 Uiso 0.512(5) 1 calc PR A 2
H24D H 0.3581 -0.3439 0.2485 0.078 Uiso 0.512(5) 1 calc PR A 2
O4A O 0.7027(15) 0.342(2) 0.3186(12) 0.063(2) Uani 0.349(5) 1 d PDU A 2
O3A O 0.8603(15) 0.1870(11) 0.3646(11) 0.088(2) Uani 0.349(5) 1 d PDU A 2
C10A C 0.9593(13) 0.1529(11) 0.3493(13) 0.0765(15) Uani 0.349(5) 1 d PDU A 2
H10C H 1.0315 0.1842 0.4056 0.092 Uiso 0.349(5) 1 calc PR A 2
H10D H 0.9690 0.1837 0.3005 0.092 Uiso 0.349(5) 1 calc PR A 2
C9A C 0.9517(12) 0.0344(10) 0.3234(12) 0.0706(14) Uani 0.349(5) 1 d PDU A 2
H9AA H 1.0104 0.0177 0.2934 0.085 Uiso 0.349(5) 1 calc PR A 2
H9AB H 0.9823 0.0107 0.3807 0.085 Uiso 0.349(5) 1 calc PR A 2
O2A O 0.8471(12) -0.0376(9) 0.2681(10) 0.0708(19) Uani 0.349(5) 1 d PDU A 2
C12A C 0.8268(12) 0.3676(11) 0.3701(12) 0.0713(14) Uani 0.349(5) 1 d PDU A 2
H12C H 0.8675 0.3800 0.3287 0.086 Uiso 0.349(5) 1 calc PR A 2
H12D H 0.8408 0.4404 0.4166 0.086 Uiso 0.349(5) 1 calc PR A 2
C11A C 0.8763(14) 0.3004(10) 0.4089(11) 0.0761(16) Uani 0.349(5) 1 d PDU A 2
H11C H 0.8525 0.3055 0.4621 0.091 Uiso 0.349(5) 1 calc PR A 2
H11D H 0.9639 0.3272 0.4336 0.091 Uiso 0.349(5) 1 calc PR A 2
C8A C 0.8476(17) -0.1547(12) 0.2444(11) 0.0718(14) Uani 0.349(5) 1 d PDU A 2
H8AA H 0.7800 -0.1877 0.1854 0.086 Uiso 0.349(5) 1 calc PR A 2
H8AB H 0.9229 -0.1685 0.2342 0.086 Uiso 0.349(5) 1 calc PR A 2
C7A C 0.8384(14) -0.2137(18) 0.3063(12) 0.0689(14) Uani 0.349(5) 1 d PDU A 2
H7AA H 0.9096 -0.1845 0.3636 0.083 Uiso 0.349(5) 1 calc PR A 2
H7AB H 0.8437 -0.2940 0.2814 0.083 Uiso 0.349(5) 1 calc PR A 2

loop_
_atom_site_aniso_label
_atom_site_aniso_U_11
_atom_site_aniso_U_22
_atom_site_aniso_U_33
_atom_site_aniso_U_23
_atom_site_aniso_U_13
_atom_site_aniso_U_12
P1 0.0618(9) 0.0949(11) 0.1070(13) 0.0340(9) 0.0449(8) 0.0312(7)
F1 0.073(2) 0.174(4) 0.118(3) 0.040(3) 0.0367(19) 0.049(2)
F2 0.082(2) 0.166(3) 0.111(3) 0.043(2) 0.057(2) 0.030(2)
F3 0.109(3) 0.097(3) 0.203(4) 0.046(3) 0.082(3) 0.029(2)
F4 0.105(2) 0.139(3) 0.126(3) 0.037(2) 0.076(2) 0.042(2)
F5 0.120(3) 0.103(3) 0.161(4) 0.045(2) 0.077(3) 0.045(2)
F6 0.0606(18) 0.154(3) 0.152(3) 0.065(3) 0.0446(19) 0.0298(19)
O2 0.061(5) 0.050(2) 0.091(6) 0.000(3) 0.030(4) -0.001(3)
O3 0.078(3) 0.054(2) 0.137(8) 0.044(4) 0.034(5) 0.009(2)
O4 0.077(3) 0.044(2) 0.059(6) 0.006(5) 0.019(4) 0.002(2)
O5 0.071(4) 0.038(5) 0.056(8) 0.012(4) 0.032(3) 0.017(4)
O6 0.039(5) 0.069(4) 0.128(8) 0.002(4) 0.036(5) 0.022(3)
O7 0.058(9) 0.082(3) 0.154(12) 0.030(4) 0.050(6) 0.034(4)
O8 0.0566(18) 0.0483(16) 0.089(2) 0.0100(16) 0.0389(16) 0.0108(14)
O9 0.065(4) 0.061(4) 0.091(5) 0.024(3) 0.034(3) 0.013(3)
O9A 0.088(5) 0.053(4) 0.074(5) 0.018(3) 0.038(4) 0.005(3)
O10A 0.068(6) 0.040(4) 0.077(5) 0.008(4) 0.041(5) -0.005(5)
O1 0.0510(17) 0.0454(16) 0.101(2) 0.0165(16) 0.0360(16) 0.0145(13)
C2 0.070(2) 0.060(2) 0.082(3) 0.003(2) 0.035(2) 0.006(2)
C3 0.096(3) 0.065(3) 0.078(3) 0.015(2) 0.028(3) 0.006(2)
C4 0.089(3) 0.073(3) 0.083(3) 0.015(3) 0.013(3) 0.012(3)
C5 0.071(2) 0.062(2) 0.092(3) 0.010(2) 0.016(2) 0.013(2)
C6 0.064(2) 0.0468(19) 0.082(2) 0.0036(19) 0.028(2) 0.0077(18)
C7 0.056(2) 0.057(2) 0.089(3) 0.007(2) 0.030(2) 0.0119(19)
C8 0.060(3) 0.061(2) 0.089(3) 0.003(2) 0.032(2) 0.006(2)
C9 0.060(2) 0.062(2) 0.088(3) 0.011(2) 0.032(2) 0.005(2)
C10 0.067(2) 0.063(2) 0.090(3) 0.010(3) 0.026(3) -0.002(2)
C11 0.072(2) 0.053(2) 0.087(3) 0.011(2) 0.017(3) -0.002(2)
C12 0.073(2) 0.046(2) 0.083(2) 0.005(2) 0.025(2) 0.0017(19)
C13 0.067(3) 0.033(2) 0.073(3) 0.000(2) 0.028(2) 0.010(2)
C14 0.066(3) 0.036(2) 0.071(3) 0.004(2) 0.028(2) 0.010(2)
C15 0.068(3) 0.031(2) 0.068(3) 0.000(2) 0.027(2) 0.007(2)
C16 0.068(3) 0.039(2) 0.072(3) 0.003(2) 0.028(2) 0.012(2)
C17 0.065(3) 0.037(2) 0.077(3) -0.003(2) 0.028(2) 0.013(2)
C18 0.065(3) 0.038(2) 0.074(3) 0.002(2) 0.031(2) 0.013(2)
C13A 0.068(3) 0.036(2) 0.074(3) 0.002(2) 0.029(3) 0.009(2)
C14A 0.066(3) 0.033(2) 0.069(3) 0.005(2) 0.035(2) 0.009(2)
C15A 0.068(3) 0.033(3) 0.069(3) 0.000(2) 0.027(3) 0.008(3)
C16A 0.069(3) 0.037(3) 0.078(3) 0.002(2) 0.029(3) 0.002(3)
C17A 0.068(3) 0.040(2) 0.081(3) 0.004(2) 0.026(2) 0.004(2)
C18A 0.069(3) 0.036(2) 0.078(3) 0.003(2) 0.025(3) 0.007(3)
C20 0.063(3) 0.063(3) 0.083(4) 0.002(3) 0.035(3) 0.021(3)
C21 0.060(2) 0.067(2) 0.089(3) 0.003(3) 0.036(2) 0.019(2)
C22 0.057(2) 0.066(2) 0.091(3) 0.002(3) 0.031(3) 0.015(2)
C23 0.055(3) 0.066(2) 0.088(3) 0.004(3) 0.034(2) 0.017(2)
C24 0.055(2) 0.054(2) 0.085(3) 0.004(2) 0.033(2) 0.0117(17)
C25 0.071(3) 0.038(3) 0.070(3) 0.001(2) 0.028(3) 0.010(3)
C25A 0.071(3) 0.038(3) 0.069(3) 0.001(3) 0.033(3) 0.006(3)
C27 0.077(2) 0.045(2) 0.070(2) 0.0097(19) 0.024(2) 0.0043(19)
C28 0.072(2) 0.046(2) 0.075(3) 0.005(2) 0.038(2) -0.0014(19)
C29 0.072(2) 0.0316(17) 0.065(2) 0.0028(17) 0.0390(19) 0.0074(17)
C30 0.073(2) 0.050(2) 0.070(3) 0.009(2) 0.037(2) 0.0057(19)
C31 0.082(2) 0.054(2) 0.077(3) 0.013(2) 0.042(2) 0.002(2)
C32 0.070(2) 0.0374(19) 0.069(2) 0.0009(18) 0.0407(19) 0.0051(17)
C33 0.073(2) 0.047(2) 0.071(3) 0.016(2) 0.038(2) 0.0207(19)
C34 0.125(4) 0.076(3) 0.076(3) 0.013(3) 0.042(3) 0.046(3)
C35 0.134(4) 0.099(4) 0.074(3) 0.009(3) 0.030(3) 0.048(3)
C36 0.144(6) 0.142(6) 0.103(5) 0.012(4) 0.024(5) 0.049(5)
N1 0.079(2) 0.0423(19) 0.063(2) 0.0093(18) 0.036(2) 0.0133(17)
C26 0.084(2) 0.0377(18) 0.063(2) 0.0041(18) 0.033(2) 0.0018(19)
O10 0.061(4) 0.049(4) 0.066(4) 0.015(3) 0.027(4) 0.018(4)
C1 0.060(2) 0.0428(19) 0.077(2) 0.0047(18) 0.0292(19) 0.0134(17)
C19 0.067(2) 0.048(2) 0.081(3) 0.000(2) 0.031(2) 0.0184(19)
O5A 0.071(4) 0.038(5) 0.056(8) 0.012(4) 0.032(3) 0.017(4)
C19A 0.067(2) 0.048(2) 0.081(3) 0.000(2) 0.031(2) 0.0184(19)
C20A 0.065(3) 0.055(3) 0.088(3) 0.001(3) 0.035(3) 0.020(3)
O6A 0.039(5) 0.069(4) 0.128(8) 0.002(4) 0.036(5) 0.022(3)
C21A 0.060(2) 0.067(2) 0.089(3) 0.003(3) 0.036(2) 0.019(2)
C22A 0.057(2) 0.066(2) 0.091(3) 0.002(3) 0.031(3) 0.015(2)
O7A 0.058(9) 0.082(3) 0.154(12) 0.030(4) 0.050(6) 0.034(4)
C23A 0.055(3) 0.066(2) 0.088(3) 0.004(3) 0.034(2) 0.017(2)
C24A 0.055(2) 0.054(2) 0.085(3) 0.004(2) 0.033(2) 0.0117(17)
O4A 0.077(3) 0.044(2) 0.059(6) 0.006(5) 0.019(4) 0.002(2)
O3A 0.078(3) 0.054(2) 0.137(8) 0.044(4) 0.034(5) 0.009(2)
C10A 0.067(2) 0.063(2) 0.090(3) 0.010(3) 0.026(3) -0.002(2)
C9A 0.060(2) 0.062(2) 0.088(3) 0.011(2) 0.032(2) 0.005(2)
O2A 0.061(5) 0.050(2) 0.091(6) 0.000(3) 0.030(4) -0.001(3)
C12A 0.073(2) 0.046(2) 0.083(2) 0.005(2) 0.025(2) 0.0017(19)
C11A 0.072(2) 0.053(2) 0.087(3) 0.011(2) 0.017(3) -0.002(2)
C8A 0.060(3) 0.061(2) 0.089(3) 0.003(2) 0.032(2) 0.006(2)
C7A 0.056(2) 0.057(2) 0.089(3) 0.007(2) 0.030(2) 0.0119(19)

loop_
_atom_type_symbol
_atom_type_description
_atom_type_scat_dispersion_real
_atom_type_scat_dispersion_imag
_atom_type_scat_source
C C 0.0033 0.0016 'International Tables Vol C Tables 4.2.6.8 and 6.1.1.4'
H H 0.0000 0.0000 'International Tables Vol C Tables 4.2.6.8 and 6.1.1.4'
F F 0.0171 0.0103 'International Tables Vol C Tables 4.2.6.8 and 6.1.1.4'
N N 0.0061 0.0033 'International Tables Vol C Tables 4.2.6.8 and 6.1.1.4'
O O 0.0106 0.0060 'International Tables Vol C Tables 4.2.6.8 and 6.1.1.4'
P P 0.1023 0.0942 'International Tables Vol C Tables 4.2.6.8 and 6.1.1.4'

loop_
_geom_angle_atom_site_label_1
_geom_angle_atom_site_label_2
_geom_angle_atom_site_label_3
_geom_angle
F6 P1 F2 91.8(2)
F6 P1 F5 91.3(2)
F2 P1 F5 92.3(2)
F6 P1 F1 179.4(2)
F2 P1 F1 88.3(2)
F5 P1 F1 89.3(2)
F6 P1 F3 89.3(2)
F2 P1 F3 88.5(2)
F5 P1 F3 179.0(2)
F1 P1 F3 90.1(2)
F6 P1 F4 88.7(2)
F2 P1 F4 178.8(2)
F5 P1 F4 88.8(2)
F1 P1 F4 91.2(2)
F3 P1 F4 90.4(2)
C8 O2 C9 112.4(7)
C10 O3 C11 115.5(7)
C12 O4 C13 119.6(7)
C19 O5 C18 119.2(16)
C21 O6 C20 98.7(10)
C22 O7 C23 127(3)
C1 O8 C24A 120.8(8)
C1 O8 C24 113.2(8)
C24A O8 C24 9.0(15)
C25A O10A C26 115.4(9)
C6 O1 C7A 125.8(8)
C6 O1 C7 112.4(5)
C7A O1 C7 18.3(8)
C3 C2 C1 120.6(5)
C3 C2 H2 119.7
C1 C2 H2 119.7
C4 C3 C2 120.5(5)
C4 C3 H3 119.8
C2 C3 H3 119.8
C5 C4 C3 119.9(5)
C5 C4 H4 120.0
C3 C4 H4 120.0
C4 C5 C6 121.1(5)
C4 C5 H5 119.5
C6 C5 H5 119.5
O1 C6 C1 116.3(4)
O1 C6 C5 124.5(4)
C1 C6 C5 119.2(5)
O1 C7 C8 106.3(7)
O1 C7 H7A 110.5
C8 C7 H7A 110.5
O1 C7 H7B 110.5
C8 C7 H7B 110.5
H7A C7 H7B 108.7
O2 C8 C7 110.8(8)
O2 C8 H8A 109.5
C7 C8 H8A 109.5
O2 C8 H8B 109.5
C7 C8 H8B 109.5
H8A C8 H8B 108.1
O2 C9 C10 111.2(7)
O2 C9 H9A 109.4
C10 C9 H9A 109.4
O2 C9 H9B 109.4
C10 C9 H9B 109.4
H9A C9 H9B 108.0
O3 C10 C9 114.9(7)
O3 C10 H10A 108.6
C9 C10 H10A 108.6
O3 C10 H10B 108.6
C9 C10 H10B 108.6
H10A C10 H10B 107.5
C12 C11 O3 112.9(7)
C12 C11 H11A 109.0
O3 C11 H11A 109.0
C12 C11 H11B 109.0
O3 C11 H11B 109.0
H11A C11 H11B 107.8
C11 C12 O4 112.2(7)
C11 C12 H12A 109.2
O4 C12 H12A 109.2
C11 C12 H12B 109.2
O4 C12 H12B 109.2
H12A C12 H12B 107.9
C14 C13 C18 120.0
C14 C13 O4 122.0(5)
C18 C13 O4 118.0(5)
C13 C14 C15 120.0
C13 C14 H14 120.0
C15 C14 H14 120.0
C16 C15 C14 120.0
C16 C15 C25 120.9(5)
C14 C15 C25 119.1(5)
C15 C16 C17 120.0
C15 C16 H16 120.0
C17 C16 H16 120.0
C18 C17 C16 120.0
C18 C17 H17 120.0
C16 C17 H17 120.0
O5 C18 C17 123.3(8)
O5 C18 C13 116.6(8)
C17 C18 C13 120.0
O5A C13A C14A 122.6(9)
O5A C13A C18A 117.4(9)
C14A C13A C18A 120.0
C15A C14A C13A 120.0
C15A C14A H14A 120.0
C13A C14A H14A 120.0
C14A C15A C16A 120.0
C14A C15A C25A 118.4(6)
C16A C15A C25A 121.6(6)
C17A C16A C15A 120.0
C17A C16A H16A 120.0
C15A C16A H16A 120.0
C16A C17A C18A 120.0
C16A C17A H17A 120.0
C18A C17A H17A 120.0
C17A C18A C13A 120.0
C17A C18A O4A 127.5(9)
C13A C18A O4A 112.2(9)
C19 C20 O6 111.5(10)
C19 C20 C21 135.8(9)
O6 C20 C21 37.0(6)
C19 C20 H20A 109.3
O6 C20 H20A 109.3
C21 C20 H20A 74.0
C19 C20 H20B 109.3
O6 C20 H20B 109.3
C21 C20 H20B 111.2
H20A C20 H20B 108.0
O6 C21 C22 114.5(10)
O6 C21 C20 44.3(6)
C22 C21 C20 158.5(9)
O6 C21 H21A 108.6
C22 C21 H21A 108.6
C20 C21 H21A 80.9
O6 C21 H21B 108.6
C22 C21 H21B 108.6
C20 C21 H21B 85.7
H21A C21 H21B 107.6
O7 C22 C21 121.0(16)
O7 C22 H22A 107.1
C21 C22 H22A 107.1
O7 C22 H22B 107.1
C21 C22 H22B 107.1
H22A C22 H22B 106.8
O7 C23 C24 113.3(19)
O7 C23 H23A 108.9
C24 C23 H23A 108.9
O7 C23 H23B 108.9
C24 C23 H23B 108.9
H23A C23 H23B 107.7
C23 C24 O8 110.0(14)
C23 C24 H24A 109.7
O8 C24 H24A 109.7
C23 C24 H24B 109.7
O8 C24 H24B 109.7
H24A C24 H24B 108.2
O9 C25 O10 123.1(9)
O9 C25 C15 125.0(8)
O10 C25 C15 111.9(7)
O9A C25A O10A 125.9(11)
O9A C25A C15A 123.5(9)
O10A C25A C15A 110.5(9)
C26 C27 C28 119.7(5)
C26 C27 H27 120.2
C28 C27 H27 120.2
C27 C28 C29 121.5(4)
C27 C28 H28 119.3
C29 C28 H28 119.3
C30 C29 C28 117.0(4)
C30 C29 C32 120.8(4)
C28 C29 C32 122.3(4)
C31 C30 C29 121.6(5)
C31 C30 H30 119.2
C29 C30 H30 119.2
C26 C31 C30 119.5(5)
C26 C31 H31 120.3
C30 C31 H31 120.3
N1 C32 C29 111.2(3)
N1 C32 H32A 109.4
C29 C32 H32A 109.4
N1 C32 H32B 109.4
C29 C32 H32B 109.4
H32A C32 H32B 108.0
N1 C33 C34 113.6(4)
N1 C33 H33A 108.9
C34 C33 H33A 108.9
N1 C33 H33B 108.9
C34 C33 H33B 108.9
H33A C33 H33B 107.7
C33 C34 C35 111.5(4)
C33 C34 H34A 109.3
C35 C34 H34A 109.3
C33 C34 H34B 109.3
C35 C34 H34B 109.3
H34A C34 H34B 108.0
C36 C35 C34 110.5(7)
C36 C35 H35A 109.5
C34 C35 H35A 109.5
C36 C35 H35B 109.5
C34 C35 H35B 109.5
H35A C35 H35B 108.1
C35 C36 H36A 109.5
C35 C36 H36B 109.5
H36A C36 H36B 109.5
C35 C36 H36C 109.5
H36A C36 H36C 109.5
H36B C36 H36C 109.5
C33 N1 C32 113.9(3)
C33 N1 H1A 108.8
C32 N1 H1A 108.8
C33 N1 H1B 108.8
C32 N1 H1B 108.8
H1A N1 H1B 107.7
C27 C26 C31 120.8(4)
C27 C26 O10 133.9(5)
C31 C26 O10 105.2(5)
C27 C26 O10A 104.0(5)
C31 C26 O10A 135.2(5)
O10 C26 O10A 30.0(3)
C25 O10 C26 120.6(8)
O8 C1 C2 126.1(4)
O8 C1 C6 115.2(4)
C2 C1 C6 118.7(5)
O5 C19 C20 110.1(11)
O5 C19 H19A 109.6
C20 C19 H19A 109.6
O5 C19 H19B 109.6
C20 C19 H19B 109.6
H19A C19 H19B 108.1
C13A O5A C19A 120.6(15)
C20A C19A O5A 110.3(10)
C20A C19A H19C 109.6
O5A C19A H19C 109.6
C20A C19A H19D 109.6
O5A C19A H19D 109.6
H19C C19A H19D 108.1
O6A C20A C19A 117.1(10)
O6A C20A H20C 108.0
C19A C20A H20C 108.0
O6A C20A H20D 108.0
C19A C20A H20D 108.0
H20C C20A H20D 107.3
C21A O6A C20A 132.6(10)
O6A C21A C22A 131.0(9)
O6A C21A H21C 104.5
C22A C21A H21C 104.5
O6A C21A H21D 104.5
C22A C21A H21D 104.5
H21C C21A H21D 105.7
O7A C22A C21A 115.3(13)
O7A C22A H22C 108.4
C21A C22A H22C 108.4
O7A C22A H22D 108.4
C21A C22A H22D 108.4
H22C C22A H22D 107.5
C22A O7A C23A 109(2)
O7A C23A C24A 113.3(18)
O7A C23A H23C 108.9
C24A C23A H23C 108.9
O7A C23A H23D 108.9
C24A C23A H23D 108.9
H23C C23A H23D 107.7
O8 C24A C23A 109.5(13)
O8 C24A H24C 109.8
C23A C24A H24C 109.8
O8 C24A H24D 109.8
C23A C24A H24D 109.8
H24C C24A H24D 108.2
C12A O4A C18A 114.6(15)
C10A O3A C11A 113.3(14)
O3A C10A C9A 112.4(12)
O3A C10A H10C 109.1
C9A C10A H10C 109.1
O3A C10A H10D 109.1
C9A C10A H10D 109.1
H10C C10A H10D 107.9
O2A C9A C10A 124.0(12)
O2A C9A H9AA 106.3
C10A C9A H9AA 106.3
O2A C9A H9AB 106.3
C10A C9A H9AB 106.3
H9AA C9A H9AB 106.4
C9A O2A C8A 120.4(13)
C11A C12A O4A 118.6(14)
C11A C12A H12C 107.7
O4A C12A H12C 107.7
C11A C12A H12D 107.7
O4A C12A H12D 107.7
H12C C12A H12D 107.1
C12A C11A O3A 121.6(14)
C12A C11A H11C 106.9
O3A C11A H11C 106.9
C12A C11A H11D 106.9
O3A C11A H11D 106.9
H11C C11A H11D 106.7
C7A C8A O2A 117.4(16)
C7A C8A H8AA 108.0
O2A C8A H8AA 108.0
C7A C8A H8AB 108.0
O2A C8A H8AB 108.0
H8AA C8A H8AB 107.2
C8A C7A O1 118.3(14)
C8A C7A H7AA 107.7
O1 C7A H7AA 107.7
C8A C7A H7AB 107.7
O1 C7A H7AB 107.7
H7AA C7A H7AB 107.1

loop_
_geom_bond_atom_site_label_1
_geom_bond_atom_site_label_2
_geom_bond_distance
P1 F6 1.573(3)
P1 F2 1.581(4)
P1 F5 1.583(4)
P1 F1 1.586(3)
P1 F3 1.592(4)
P1 F4 1.594(4)
O2 C8 1.403(9)
O2 C9 1.407(10)
O3 C10 1.381(10)
O3 C11 1.459(9)
O4 C12 1.391(10)
O4 C13 1.441(9)
O5 C19 1.378(14)
O5 C18 1.389(17)
O6 C21 1.233(13)
O6 C20 1.429(12)
O7 C22 1.24(3)
O7 C23 1.419(15)
O8 C1 1.384(5)
O8 C24A 1.409(13)
O8 C24 1.428(14)
O9 C25 1.195(9)
O9A C25A 1.192(10)
O10A C25A 1.361(12)
O10A C26 1.476(12)
O1 C6 1.372(5)
O1 C7A 1.405(14)
O1 C7 1.431(9)
C2 C3 1.380(7)
C2 C1 1.384(7)
C2 H2 0.9500
C3 C4 1.365(8)
C3 H3 0.9500
C4 C5 1.352(8)
C4 H4 0.9500
C5 C6 1.398(7)
C5 H5 0.9500
C6 C1 1.394(6)
C7 C8 1.446(11)
C7 H7A 0.9900
C7 H7B 0.9900
C8 H8A 0.9900
C8 H8B 0.9900
C9 C10 1.450(9)
C9 H9A 0.9900
C9 H9B 0.9900
C10 H10A 0.9900
C10 H10B 0.9900
C11 C12 1.386(10)
C11 H11A 0.9900
C11 H11B 0.9900
C12 H12A 0.9900
C12 H12B 0.9900
C13 C14 1.3900
C13 C18 1.3900
C14 C15 1.3900
C14 H14 0.9500
C15 C16 1.3900
C15 C25 1.458(10)
C16 C17 1.3900
C16 H16 0.9500
C17 C18 1.3900
C17 H17 0.9500
C13A O5A 1.384(16)
C13A C14A 1.3900
C13A C18A 1.3900
C14A C15A 1.3900
C14A H14A 0.9500
C15A C16A 1.3900
C15A C25A 1.482(11)
C16A C17A 1.3900
C16A H16A 0.9500
C17A C18A 1.3900
C17A H17A 0.9500
C18A O4A 1.432(18)
C20 C19 1.382(12)
C20 C21 2.024(13)
C20 H20A 0.9900
C20 H20B 0.9900
C21 C22 1.434(12)
C21 H21A 0.9900
C21 H21B 0.9900
C22 H22A 0.9900
C22 H22B 0.9900
C23 C24 1.428(14)
C23 H23A 0.9900
C23 H23B 0.9900
C24 H24A 0.9900
C24 H24B 0.9900
C25 O10 1.359(11)
C27 C26 1.368(6)
C27 C28 1.375(6)
C27 H27 0.9500
C28 C29 1.406(6)
C28 H28 0.9500
C29 C30 1.387(6)
C29 C32 1.483(6)
C30 C31 1.384(6)
C30 H30 0.9500
C31 C26 1.374(7)
C31 H31 0.9500
C32 N1 1.475(5)
C32 H32A 0.9900
C32 H32B 0.9900
C33 N1 1.458(6)
C33 C34 1.504(7)
C33 H33A 0.9900
C33 H33B 0.9900
C34 C35 1.560(8)
C34 H34A 0.9900
C34 H34B 0.9900
C35 C36 1.462(10)
C35 H35A 0.9900
C35 H35B 0.9900
C36 H36A 0.9800
C36 H36B 0.9800
C36 H36C 0.9800
N1 H1A 0.9200
N1 H1B 0.9200
C26 O10 1.418(9)
C19 H19A 0.9900
C19 H19B 0.9900
O5A C19A 1.421(15)
C19A C20A 1.408(12)
C19A H19C 0.9900
C19A H19D 0.9900
C20A O6A 1.405(12)
C20A H20C 0.9900
C20A H20D 0.9900
O6A C21A 1.303(11)
C21A C22A 1.404(13)
C21A H21C 0.9900
C21A H21D 0.9900
C22A O7A 1.36(4)
C22A H22C 0.9900
C22A H22D 0.9900
O7A C23A 1.428(15)
C23A C24A 1.459(14)
C23A H23C 0.9900
C23A H23D 0.9900
C24A H24C 0.9900
C24A H24D 0.9900
O4A C12A 1.403(16)
O3A C10A 1.361(16)
O3A C11A 1.380(15)
C10A C9A 1.408(14)
C10A H10C 0.9900
C10A H10D 0.9900
C9A O2A 1.376(14)
C9A H9AA 0.9900
C9A H9AB 0.9900
O2A C8A 1.401(16)
C12A C11A 1.208(14)
C12A H12C 0.9900
C12A H12D 0.9900
C11A H11C 0.9900
C11A H11D 0.9900
C8A C7A 1.397(16)
C8A H8AA 0.9900
C8A H8AB 0.9900
C7A H7AA 0.9900
C7A H7AB 0.9900

loop_
_platon_squeeze_void_nr
_platon_squeeze_void_average_x
_platon_squeeze_void_average_y
_platon_squeeze_void_average_z
_platon_squeeze_void_volume
_platon_squeeze_void_count_electrons
_platon_squeeze_void_content
1 0.000 -0.008 0.000 302 37 ' '
